data_2104484
loop_
_publ_author_name
'Marsh, Richard E.'

_publ_section_title
;
 Space groups <i>P</i>1 and <i>Cc</i>: how are they doing?
;
_journal_coeditor_code BK5088
_journal_issue 6
_journal_name_full 'Acta Crystallographica Section B'
_journal_page_first 782
_journal_page_last 783
_journal_paper_doi 10.1107/S0108768109046448
_journal_volume 65
_journal_year 2009
_chemical_formula_sum 'C34 H55 F12 N6 P2 Rh'
_chemical_formula_weight 940.69
_chemical_name_systematic
;
(1,1-bis((3-n-Butylimidazol-2-ylidene-1-yl)methyl)-1-((3-n-butylimidazolium
-1-yl)methyl)ethane-C,C')-(eta(4)-cyclo-octa-1,5-dione)rhodium 
bis(hexafluoro-phosphate)
;
_space_group_IT_number 15
_symmetry_cell_setting monoclinic
_symmetry_space_group_name_Hall '-C 2yc'
_symmetry_space_group_name_H-M 'C 1 2/c 1'
_cell_angle_alpha 90.00
_cell_angle_beta 120.20(3)
_cell_angle_gamma 90.00
_cell_formula_units_Z 8
_cell_length_a 33.544(7)
_cell_length_b 10.027(2)
_cell_length_c 28.873(6)
_cell_measurement_temperature 293(2)
_cell_volume 8393(4)
_diffrn_ambient_temperature 293(2)
_diffrn_radiation_monochromator graphite
_diffrn_radiation_source 'fine-focus sealed tube'
_diffrn_radiation_type MoK\a
_diffrn_radiation_wavelength 0.71073
_exptl_crystal_density_diffrn 1.489
_exptl_crystal_density_method 'not measured'
_exptl_crystal_F_000 3872
_cod_data_source_file bk5088.cif
_cod_data_source_block EVUQUH
_cod_original_cell_volume 8393(3)
_cod_original_sg_symbol_H-M C2/c
_cod_database_code 2104484

loop_
_symmetry_equiv_pos_as_xyz
'x, y, z'
'x, -y, z+1/2'
'x+1/2, y+1/2, z'
'x+1/2, -y+1/2, z+1/2'
'-x, -y, -z'
'-x, y, 1/2-z'
'1/2-x, 1/2-y, -z'
'1/2-x, 1/2+y, 1/2-z'

loop_
_atom_site_label
_atom_site_type_symbol
_atom_site_fract_x
_atom_site_fract_y
_atom_site_fract_z
_atom_site_occupancy
Rh1 Rh 0.35024 0.41397 0.45242 1
C1 C 0.2972 0.4216 0.4689 1
N1 N 0.3012 0.4137 0.5186 1
C2 C 0.2564 0.4355 0.5103 1
H1 H 0.2480 0.4320 0.5364 1
C3 C 0.2282 0.4630 0.4588 1
H2 H 0.1972 0.4842 0.4430 1
N2 N 0.2534 0.4540 0.4329 1
C4 C 0.2353 0.4665 0.3766 1
H3 H 0.2533 0.4092 0.3669 1
H4 H 0.2040 0.4328 0.3584 1
C5 C 0.2346 0.6080 0.3544 1
C6 C 0.2829 0.6550 0.3657 1
H5 H 0.2780 0.7294 0.3421 1
H6 H 0.2962 0.5832 0.3554 1
N3 N 0.3164 0.6955 0.4190 1
C7 C 0.3230 0.8230 0.4374 1
H7 H 0.3055 0.8958 0.4180 1
C8 C 0.3582 0.8285 0.4870 1
H8 H 0.3700 0.9024 0.5091 1
N4 N 0.3733 0.6975 0.4978 1
C9 C 0.3486 0.6135 0.4562 1
C10 C 0.3403 0.3755 0.5669 1
H9 H 0.3652 0.3588 0.5601 1
H10 H 0.3339 0.2942 0.5796 1
C11 C 0.3564 0.4850 0.6116 1
H11 H 0.3570 0.5708 0.5970 1
H12 H 0.3344 0.4896 0.6236 1
C12 C 0.4042 0.4555 0.6601 1
H13 H 0.4033 0.3678 0.6733 1
H14 H 0.4260 0.4519 0.6474 1
C13 C 0.4226 0.5505 0.7060 1
H15 H 0.4523 0.5214 0.7334 1
H16 H 0.4023 0.5538 0.7202 1
H17 H 0.4250 0.6372 0.6942 1
C14 C 0.4155 0.6615 0.5490 1
H18 H 0.4116 0.6919 0.5784 1
H19 H 0.4178 0.5650 0.5512 1
C15 C 0.4592 0.7145 0.5568 1
H20 H 0.4568 0.8104 0.5524 1
H21 H 0.4650 0.6780 0.5296 1
C16 C 0.5006 0.6800 0.6132 1
H22 H 0.4928 0.7074 0.6400 1
H23 H 0.5270 0.7324 0.6190 1
C17 C 0.5140 0.5410 0.6221 1
H24 H 0.5392 0.5298 0.6580 1
H25 H 0.5234 0.5138 0.5972 1
H26 H 0.4884 0.4880 0.6172 1
C18 C 0.2135 0.7095 0.3759 1
H27 H 0.1830 0.6814 0.3666 1
H28 H 0.2324 0.7152 0.4142 1
H29 H 0.2120 0.7953 0.3604 1
C19 C 0.2066 0.6015 0.2916 1
H30 H 0.2092 0.6872 0.2779 1
H31 H 0.2210 0.5358 0.2801 1
N5 N 0.1584 0.5695 0.2674 1
C20 C 0.1410 0.4536 0.2532 1
H32 H 0.1584 0.3764 0.2596 1
N6 N 0.0946 0.4530 0.2279 1
C21 C 0.0845 0.5865 0.2309 1
H33 H 0.0552 0.6208 0.2184 1
C22 C 0.1227 0.6545 0.2539 1
H34 H 0.1252 0.7460 0.2601 1
C23 C 0.0632 0.3385 0.2033 1
H35 H 0.0468 0.3279 0.1655 1
H36 H 0.0594 0.2754 0.2253 1
C24 C 0.4172 0.4020 0.4561 1
H37 H 0.4363 0.4814 0.4715 1
C25 C 0.3825 0.4170 0.4015 1
H38 H 0.3821 0.5042 0.3857 1
C26 C 0.3640 0.3044 0.3628 1
H39 H 0.3390 0.3382 0.3308 1
H40 H 0.3868 0.2766 0.3550 1
C27 C 0.3488 0.1898 0.3772 1
H41 H 0.3724 0.1224 0.3887 1
H42 H 0.3222 0.1565 0.3457 1
C28 C 0.3354 0.2058 0.4223 1
H43 H 0.3044 0.1748 0.4120 1
C29 C 0.3653 0.2055 0.4758 1
H44 H 0.3528 0.1722 0.4976 1
C30 C 0.4158 0.1825 0.4988 1
H45 H 0.4196 0.0932 0.4888 1
H46 H 0.4302 0.1842 0.5374 1
C31 C 0.4414 0.2745 0.4830 1
H47 H 0.4699 0.2972 0.5148 1
H48 H 0.4492 0.2290 0.4595 1
P1 P 0.2952 0.5726 0.2202 1
F1 F 0.3246 0.5950 0.2810 1
F2 F 0.2669 0.5450 0.1602 1
F3 F 0.2680 0.7065 0.2132 1
F4 F 0.3228 0.4400 0.2266 1
F5 F 0.3300 0.6500 0.2116 1
F6 F 0.2598 0.4970 0.2270 1
P2 P 0.4202 0.0189 0.6412 1
F7 F 0.4416 0.1590 0.6446 1
F8 F 0.3982 -0.1170 0.6346 1
F9 F 0.4560 -0.0080 0.6987 1
F10 F 0.3834 0.0565 0.5813 1
F11 F 0.4523 -0.0382 0.6210 1
F12 F 0.3861 0.0780 0.6588 1

loop_
_geom_angle_atom_site_label_1
_geom_angle_atom_site_label_2
_geom_angle_atom_site_label_3
_geom_angle
_geom_angle_site_symmetry_1
_geom_angle_site_symmetry_2
_geom_angle_site_symmetry_3
_geom_angle_publ_flag
C1 Rh1 C9 84.26 . . . yes
C1 Rh1 C24 166.06 . . . yes
C1 Rh1 C25 156.44 . . . yes
C1 Rh1 C28 94.35 . . . yes
C1 Rh1 C29 93.25 . . . yes
C9 Rh1 C24 96.15 . . . yes
C9 Rh1 C25 93.34 . . . yes
C9 Rh1 C28 162.27 . . . yes
C9 Rh1 C29 161.70 . . . yes
C24 Rh1 C25 37.48 . . . yes
C24 Rh1 C28 89.42 . . . yes
C24 Rh1 C29 81.98 . . . yes
C25 Rh1 C28 80.88 . . . yes
C25 Rh1 C29 95.97 . . . yes
C28 Rh1 C29 35.86 . . . yes
F5 P1 F6 178.31 . . . yes
F1 P1 F2 177.76 . . . yes
F1 P1 F3 91.11 . . . yes
F1 P1 F4 89.30 . . . yes
F1 P1 F5 90.44 . . . yes
F1 P1 F6 91.13 . . . yes
F2 P1 F3 91.12 . . . yes
F2 P1 F4 88.48 . . . yes
F2 P1 F5 89.85 . . . yes
F2 P1 F6 88.60 . . . yes
F3 P1 F4 178.92 . . . yes
F3 P1 F5 89.24 . . . yes
F3 P1 F6 90.11 . . . yes
F4 P1 F5 89.76 . . . yes
F4 P1 F6 90.88 . . . yes
F7 P2 F9 90.31 . . . yes
F7 P2 F10 86.30 . . . yes
F7 P2 F11 88.39 . . . yes
F7 P2 F12 91.53 . . . yes
F8 P2 F9 92.60 . . . yes
F8 P2 F10 90.80 . . . yes
F8 P2 F11 90.40 . . . yes
F8 P2 F12 89.55 . . . yes
F9 P2 F10 176.51 . . . yes
F9 P2 F11 91.64 . . . yes
F9 P2 F12 91.00 . . . yes
F10 P2 F11 89.12 . . . yes
F10 P2 F12 88.24 . . . yes
F11 P2 F12 177.36 . . . yes
F7 P2 F8 176.87 . . . yes
C1 N1 C2 106.06 . . . yes
C1 N1 C10 127.19 . . . yes
C2 N1 C10 126.32 . . . yes
C1 N2 C4 125.13 . . . yes
C3 N2 C4 125.75 . . . yes
C1 N2 C3 108.95 . . . yes
C6 N3 C9 124.18 . . . yes
C7 N3 C9 110.70 . . . yes
C6 N3 C7 124.86 . . . yes
C9 N4 C14 125.56 . . . yes
C8 N4 C9 113.47 . . . yes
C8 N4 C14 120.72 . . . yes
C19 N5 C22 127.82 . . . yes
C20 N5 C22 106.59 . . . yes
C19 N5 C20 125.57 . . . yes
C20 N6 C21 102.28 . . . yes
C20 N6 C23 127.94 . . . yes
C21 N6 C23 129.77 . . . yes
Rh1 C1 N1 126.61 . . . yes
Rh1 C1 N2 124.39 . . . yes
N1 C1 N2 108.41 . . . yes
N1 C2 C3 108.61 . . . yes
N2 C3 C2 107.84 . . . yes
N2 C4 C5 117.41 . . . yes
C18 C5 C19 111.38 . . . no
C4 C5 C6 113.10 . . . no
C4 C5 C18 110.65 . . . no
C4 C5 C19 108.37 . . . no
C6 C5 C18 110.92 . . . no
C6 C5 C19 102.11 . . . no
N3 C6 C5 118.81 . . . yes
N3 C7 C8 110.11 . . . yes
N4 C8 C7 103.32 . . . yes
Rh1 C9 N3 126.58 . . . yes
Rh1 C9 N4 130.29 . . . yes
N3 C9 N4 102.35 . . . yes
N1 C10 C11 112.90 . . . yes
C10 C11 C12 112.62 . . . no
C11 C12 C13 117.57 . . . no
N4 C14 C15 116.27 . . . yes
C14 C15 C16 112.14 . . . no
C15 C16 C17 115.69 . . . no
N5 C19 C5 116.35 . . . yes
N5 C20 N6 113.37 . . . yes
N6 C21 C22 109.10 . . . yes
N5 C22 C21 108.52 . . . yes
Rh1 C24 C25 72.15 . . . yes
Rh1 C24 C31 110.14 . . . yes
C25 C24 C31 126.25 . . . no
Rh1 C25 C24 70.36 . . . yes
C24 C25 C26 123.57 . . . no
Rh1 C25 C26 109.20 . . . yes
C25 C26 C27 118.42 . . . no
C26 C27 C28 117.15 . . . no
Rh1 C28 C27 108.46 . . . yes
Rh1 C28 C29 70.34 . . . yes
C27 C28 C29 125.70 . . . no
C28 C29 C30 122.07 . . . no
Rh1 C29 C30 108.69 . . . yes
Rh1 C29 C28 73.79 . . . yes
C29 C30 C31 118.08 . . . no
C24 C31 C30 116.28 . . . no

loop_
_geom_bond_atom_site_label_1
_geom_bond_atom_site_label_2
_geom_bond_distance
_geom_bond_site_symmetry_1
_geom_bond_site_symmetry_2
_geom_bond_publ_flag
Rh1 C1 2.0614 . . yes
Rh1 C9 2.0059 . . yes
Rh1 C24 2.1979 . . yes
Rh1 C25 2.2213 . . yes
Rh1 C28 2.2193 . . yes
Rh1 C29 2.1765 . . yes
P1 F6 1.5026 . . yes
P1 F3 1.5781 . . yes
P1 F1 1.5372 . . yes
P1 F2 1.5246 . . yes
P1 F4 1.5770 . . yes
P1 F5 1.5226 . . yes
P2 F9 1.5051 . . yes
P2 F8 1.5154 . . yes
P2 F7 1.5580 . . yes
P2 F10 1.5841 . . yes
P2 F11 1.5682 . . yes
P2 F12 1.5820 . . yes
N1 C10 1.4041 . . yes
N1 C1 1.3747 . . yes
N1 C2 1.4146 . . yes
N2 C4 1.4261 . . yes
N2 C3 1.3849 . . yes
N2 C1 1.3447 . . yes
N3 C7 1.3592 . . yes
N3 C9 1.3525 . . yes
N3 C6 1.4339 . . yes
N4 C8 1.3857 . . yes
N4 C9 1.3555 . . yes
N4 C14 1.4880 . . yes
N5 C20 1.2722 . . yes
N5 C22 1.3575 . . yes
N5 C19 1.4383 . . yes
N6 C20 1.3462 . . yes
N6 C21 1.3942 . . yes
N6 C23 1.4763 . . yes
C2 C3 1.3292 . . no
C4 C5 1.5522 . . no
C5 C19 1.5687 . . no
C5 C18 1.5376 . . no
C5 C6 1.5562 . . no
C7 C8 1.3217 . . no
C10 C11 1.5690 . . no
C11 C12 1.5364 . . no
C12 C13 1.4906 . . no
C14 C15 1.4662 . . no
C15 C16 1.5572 . . no
C16 C17 1.4472 . . no
C21 C22 1.3007 . . no
C24 C31 1.5041 . . no
C24 C25 1.4201 . . no
C25 C26 1.4869 . . no
C26 C27 1.4023 . . no
C27 C28 1.5850 . . no
C28 C29 1.3540 . . no
C29 C30 1.4940 . . no
C30 C31 1.4801 . . no
C2 H1 0.9300 . . no
C3 H2 0.9300 . . no
C4 H3 0.9700 . . no
C4 H4 0.9700 . . no
C6 H5 0.9700 . . no
C6 H6 0.9700 . . no
C7 H7 0.9300 . . no
C8 H8 0.9300 . . no
C10 H9 0.9600 . . no
C10 H10 0.9600 . . no
C11 H11 0.9600 . . no
C11 H12 0.9600 . . no
C12 H14 0.9700 . . no
C12 H13 0.9600 . . no
C13 H16 0.9600 . . no
C13 H17 0.9500 . . no
C13 H15 0.9500 . . no
C14 H18 0.9700 . . no
C14 H19 0.9700 . . no
C15 H21 0.9700 . . no
C15 H20 0.9700 . . no
C16 H22 0.9700 . . no
C16 H23 0.9700 . . no
C17 H24 0.9600 . . no
C17 H25 0.9600 . . no
C17 H26 0.9600 . . no
C18 H29 0.9600 . . no
C18 H27 0.9600 . . no
C18 H28 0.9600 . . no
C19 H30 0.9700 . . no
C19 H31 0.9700 . . no
C20 H32 0.9300 . . no
C21 H33 0.9300 . . no
C22 H34 0.9300 . . no
C23 H35 0.9500 . . no
C23 H36 0.9500 . . no
C24 H37 0.9800 . . no
C25 H38 0.9800 . . no
C26 H39 0.9400 . . no
C26 H40 0.9400 . . no
C27 H41 0.9600 . . no
C27 H42 0.9600 . . no
C28 H43 0.9800 . . no
C29 H44 0.9700 . . no
C30 H45 0.9700 . . no
C30 H46 0.9700 . . no
C31 H48 0.9600 . . no
C31 H47 0.9600 . . no
